data_4513706
loop_
_publ_author_name
'S\'anchez-Guadarrama, Obdulia'
'Mendoza-Navarro, Fabiola'
'Cedillo-Cruz, Alberto'
'Jung-Cook, Helgi'
'Arenas-Garc\'ia, Jenniffer I.'
'Delgado-D\'iaz, Alejandra'
'Herrera-Ruiz, Dea'
'Morales-Rojas, Hugo'
'H\"opfl, Herbert'

_publ_section_title
;
 Chiral Resolution ofRS-Praziquantel via Diastereomeric Co-Crystal Pair
 Formation withl-Malic Acid
;
_journal_issue 1
_journal_name_full 'Crystal Growth &amp; Design'
_journal_page_first 307
_journal_paper_doi 10.1021/acs.cgd.5b01254
_journal_volume 16
_journal_year 2016
_chemical_formula_moiety 'C19 H24 N2 O2, C4 H6 O5'
_chemical_formula_sum 'C23 H30 N2 O7'
_chemical_formula_weight 446.49
_space_group_crystal_system monoclinic
_space_group_IT_number 4
_space_group_name_Hall 'P 2yb'
_space_group_name_H-M_alt 'P 1 21 1'
_symmetry_space_group_name_Hall 'P 2yb'
_symmetry_space_group_name_H-M 'P 1 21 1'
_atom_sites_solution_hydrogens geom
_atom_sites_solution_primary iterative
_audit_creation_date 2015-08-20
_audit_creation_method
;
Olex2 1.2
(compiled 2015.01.26 svn.r3150 for OlexSys, GUI svn.r4998)
;
_cell_angle_alpha 90
_cell_angle_beta 102.513(6)
_cell_angle_gamma 90
_cell_formula_units_Z 2
_cell_length_a 10.0451(5)
_cell_length_b 8.6712(5)
_cell_length_c 12.9992(7)
_cell_measurement_reflns_used 3740
_cell_measurement_temperature 294.9(3)
_cell_measurement_theta_max 26.6900
_cell_measurement_theta_min 3.7100
_cell_volume 1105.38(11)
_computing_cell_refinement
;
CrysAlisPro, Agilent Technologies,
Version 1.171.37.35 (release 13-08-2014 CrysAlis171 .NET)
(compiled Aug 13 2014,18:06:01)
;
_computing_data_collection
;
CrysAlisPro, Agilent Technologies,
Version 1.171.37.35 (release 13-08-2014 CrysAlis171 .NET)
(compiled Aug 13 2014,18:06:01)
;
_computing_data_reduction
;
CrysAlisPro, Agilent Technologies,
Version 1.171.37.35 (release 13-08-2014 CrysAlis171 .NET)
(compiled Aug 13 2014,18:06:01)
;
_computing_molecular_graphics 'Olex2 (Dolomanov et al., 2009)'
_computing_publication_material 'Olex2 (Dolomanov et al., 2009)'
_computing_structure_refinement 'ShelXL (Sheldrick, 2008)'
_computing_structure_solution 'olex2.solve (Bourhis et al., 2015)'
_diffrn_ambient_environment air
_diffrn_ambient_temperature 294.9(3)
_diffrn_detector 'CCD plate'
_diffrn_detector_area_resol_mean 8.0769
_diffrn_detector_type EosS2
_diffrn_measured_fraction_theta_full 0.999
_diffrn_measured_fraction_theta_max 0.999
_diffrn_measurement_details
;
  1 omega   18.00   78.00   1.0000    5.4800
omega____ theta____ kappa____ phi______ frames
    -       15.2374   57.0000  -30.0000 60

  2 omega    0.00   83.00   1.0000    5.4800
omega____ theta____ kappa____ phi______ frames
    -       15.2374   57.0000  120.0000 83

  3 omega   38.00   64.00   1.0000    5.4800
omega____ theta____ kappa____ phi______ frames
    -       15.2374  178.0000  -90.0000 26

  4 omega  -23.00   16.00   1.0000    5.4800
omega____ theta____ kappa____ phi______ frames
    -      -16.0187   57.0000  -30.0000 39

  5 omega  -33.00   27.00   1.0000    5.4800
omega____ theta____ kappa____ phi______ frames
    -      -16.0187   57.0000  -90.0000 60

  6 omega  -20.00   54.00   1.0000    5.4800
omega____ theta____ kappa____ phi______ frames
    -       15.2374  -99.0000   90.0000 74

  7 omega   63.00   88.00   1.0000    5.4800
omega____ theta____ kappa____ phi______ frames
    -       15.2374 -178.0000   60.0000 25
;
_diffrn_measurement_device 'four-circle diffractometer'
_diffrn_measurement_device_type 'SuperNova, Dual, Cu at zero, EosS2'
_diffrn_measurement_method '\w scans'
_diffrn_orient_matrix_UB_11 0.0205839000
_diffrn_orient_matrix_UB_12 -0.0584925000
_diffrn_orient_matrix_UB_13 -0.0314249000
_diffrn_orient_matrix_UB_21 -0.0161937000
_diffrn_orient_matrix_UB_22 0.0489801000
_diffrn_orient_matrix_UB_23 -0.0446684000
_diffrn_orient_matrix_UB_31 0.0673958000
_diffrn_orient_matrix_UB_32 0.0296064000
_diffrn_orient_matrix_UB_33 0.0118247000
_diffrn_radiation_monochromator mirror
_diffrn_radiation_probe x-ray
_diffrn_radiation_type MoK\a
_diffrn_radiation_wavelength 0.71073
_diffrn_reflns_av_R_equivalents 0.0198
_diffrn_reflns_av_unetI/netI 0.0319
_diffrn_reflns_laue_measured_fraction_full 0.999
_diffrn_reflns_laue_measured_fraction_max 0.999
_diffrn_reflns_limit_h_max 11
_diffrn_reflns_limit_h_min -11
_diffrn_reflns_limit_k_max 10
_diffrn_reflns_limit_k_min -10
_diffrn_reflns_limit_l_max 15
_diffrn_reflns_limit_l_min -15
_diffrn_reflns_number 7488
_diffrn_reflns_point_group_measured_fraction_full 0.998
_diffrn_reflns_point_group_measured_fraction_max 0.998
_diffrn_reflns_theta_full 24.998
_diffrn_reflns_theta_max 24.998
_diffrn_reflns_theta_min 2.845
_diffrn_source 'SuperNova (Mo) X-ray Source'
_exptl_absorpt_coefficient_mu 0.099
_exptl_absorpt_correction_T_max 1.00000
_exptl_absorpt_correction_T_min 0.85665
_exptl_absorpt_correction_type multi-scan
_exptl_absorpt_process_details
;
CrysAlisPro, Agilent Technologies,
Version 1.171.37.35 (release 13-08-2014 CrysAlis171 .NET)
(compiled Aug 13 2014,18:06:01)
Empirical absorption correction using spherical harmonics,
 implemented in SCALE3 ABSPACK scaling algorithm.
Empirical absorption correction using spherical harmonics,
 implemented in SCALE3 ABSPACK scaling algorithm.
;
_exptl_crystal_colour 'translucent colourless'
_exptl_crystal_density_diffrn 1.341
_exptl_crystal_description prism
_exptl_crystal_F_000 476
_exptl_crystal_size_max 0.5
_exptl_crystal_size_mid 0.4
_exptl_crystal_size_min 0.4
_refine_diff_density_max 0.130
_refine_diff_density_min -0.140
_refine_diff_density_rms 0.029
_refine_ls_abs_structure_details
;
 Flack x determined using 1410 quotients [(I+)-(I-)]/[(I+)+(I-)]
 (Parsons, Flack and Wagner, Acta Cryst. B69 (2013) 249-259).
;
_refine_ls_abs_structure_Flack 0.5(6)
_refine_ls_extinction_coef 0.019(2)
_refine_ls_extinction_expression Fc^*^=kFc[1+0.001xFc^2^\l^3^/sin(2\q)]^-1/4^
_refine_ls_extinction_method 'SHELXL-2014/7 (Sheldrick 2014'
_refine_ls_goodness_of_fit_ref 1.051
_refine_ls_hydrogen_treatment constr
_refine_ls_matrix_type full
_refine_ls_number_parameters 312
_refine_ls_number_reflns 3891
_refine_ls_number_restraints 3
_refine_ls_restrained_S_all 1.052
_refine_ls_R_factor_all 0.0438
_refine_ls_R_factor_gt 0.0397
_refine_ls_shift/su_max 0.000
_refine_ls_shift/su_mean 0.000
_refine_ls_structure_factor_coef Fsqd
_refine_ls_weighting_details 'w=1/[\s^2^(Fo^2^)+(0.0393P)^2^+0.1533P] where P=(Fo^2^+2Fc^2^)/3'
_refine_ls_weighting_scheme calc
_refine_ls_wR_factor_gt 0.0872
_refine_ls_wR_factor_ref 0.0899
_reflns_Friedel_coverage 0.864
_reflns_friedel_fraction_full 0.998
_reflns_friedel_fraction_max 0.998
_reflns_number_gt 3556
_reflns_number_total 3891
_reflns_threshold_expression 'I > 2\s(I)'
_cod_data_source_file cg5b01254_si_003.cif
_cod_data_source_block herbert
_cod_depositor_comments 'Adding full bibliography for 4513706--4513707.cif.'
_cod_database_code 4513706
_chemical_oxdiff_formula 'C H O N'
_shelx_space_group_comment
;
The symmetry employed for this shelxl refinement is uniquely defined
by the following loop, which should always be used as a source of
symmetry information in preference to the above space-group names.
They are only intended as comments.
;
_reflns_odcompleteness_completeness 99.83
_reflns_odcompleteness_iscentric 1
_reflns_odcompleteness_theta 26.32
_olex2_refinement_description
;
1. Fixed Uiso
 At 1.2 times of:
  All C(H) groups, All C(H,H) groups
 At 1.5 times of:
  All O(H) groups
2. Restrained distances
 C7-C6A
 1.5 with sigma of 0.005
3. Same fragment restrains
{C5B, C6B} sigma for 1-2: 0.02, 1-3: 0.04
as
{C5A, C6A}
4. Others
 Sof(C5B)=Sof(H5BA)=Sof(H5BB)=Sof(C6B)=Sof(H6BA)=Sof(H6BB)=1-FVAR(1)
 Sof(C5A)=Sof(H5AA)=Sof(H5AB)=Sof(C6A)=Sof(H6AA)=Sof(H6AB)=FVAR(1)
5.a Ternary CH refined with riding coordinates:
 C3(H3), C14(H14), C22(H22)
5.b Secondary CH2 refined with riding coordinates:
 C1(H1A,H1B), C4(H4A,H4B), C5A(H5AA,H5AB), C6A(H6AA,H6AB), C5B(H5BA,H5BB),
 C6B(H6BA,H6BB), C15(H15A,H15B), C16(H16A,H16B), C17(H17A,H17B), C18(H18A,H18B),
  C19(H19A,H19B), C21(H21A,H21B)
5.c Aromatic/amide H refined with riding coordinates:
 C9(H9), C10(H10), C11(H11), C12(H12)
5.d Idealised tetrahedral OH refined as rotating group:
 O4(H4), O6(H6), O7(H7)
;
_shelx_shelxl_version_number 2014/7
_olex2_submission_special_instructions 'No special instructions were received'

loop_
_space_group_symop_operation_xyz
'x, y, z'
'-x, y+1/2, -z'

loop_
_atom_site_label
_atom_site_type_symbol
_atom_site_fract_x
_atom_site_fract_y
_atom_site_fract_z
_atom_site_U_iso_or_equiv
_atom_site_adp_type
_atom_site_occupancy
_atom_site_site_symmetry_order
_atom_site_calc_flag
_atom_site_refinement_flags_posn
_atom_site_refinement_flags_occupancy
_atom_site_disorder_assembly
_atom_site_disorder_group
O1 O 0.7903(2) 0.2216(4) 0.73724(16) 0.0752(10) Uani 1 1 d . . . .
O2 O 0.3530(2) 0.3145(3) 0.94340(16) 0.0509(6) Uani 1 1 d . . . .
N1 N 0.5379(2) 0.3506(3) 0.87501(16) 0.0349(6) Uani 1 1 d . . . .
N2 N 0.7826(2) 0.1939(3) 0.90736(18) 0.0407(6) Uani 1 1 d . . . .
C1 C 0.6104(3) 0.3500(4) 0.7899(2) 0.0406(7) Uani 1 1 d . . . .
H1A H 0.6373 0.4547 0.7777 0.049 Uiso 1 1 calc R . . .
H1B H 0.5492 0.3144 0.7261 0.049 Uiso 1 1 calc R . . .
C2 C 0.7343(3) 0.2499(4) 0.8118(2) 0.0429(8) Uani 1 1 d . . . .
C3 C 0.7213(3) 0.2249(3) 0.9980(2) 0.0314(6) Uani 1 1 d . . . .
H3 H 0.6642 0.1363 1.0069 0.038 Uiso 1 1 calc R . . .
C4 C 0.6305(3) 0.3661(4) 0.9768(2) 0.0370(7) Uani 1 1 d . . . .
H4A H 0.5789 0.3767 1.0315 0.044 Uiso 1 1 calc R . . .
H4B H 0.6860 0.4578 0.9775 0.044 Uiso 1 1 calc R . . .
C5A C 0.9164(18) 0.114(2) 0.9159(12) 0.051(4) Uani 0.364(15) 1 d D P A 1
H5AA H 0.9088 0.0346 0.8622 0.061 Uiso 0.364(15) 1 calc R P A 1
H5AB H 0.9859 0.1868 0.9066 0.061 Uiso 0.364(15) 1 calc R P A 1
C6A C 0.9531(16) 0.0430(15) 1.0229(8) 0.062(5) Uani 0.364(15) 1 d D P A 1
H6AA H 1.0411 -0.0076 1.0327 0.075 Uiso 0.364(15) 1 calc R P A 1
H6AB H 0.8855 -0.0334 1.0309 0.075 Uiso 0.364(15) 1 calc R P A 1
C5B C 0.8766(9) 0.0594(11) 0.9275(8) 0.043(2) Uani 0.636(15) 1 d D P A 2
H5BA H 0.8996 0.0254 0.8625 0.052 Uiso 0.636(15) 1 calc R P A 2
H5BB H 0.8337 -0.0257 0.9565 0.052 Uiso 0.636(15) 1 calc R P A 2
C6B C 1.0035(7) 0.1107(10) 1.0053(5) 0.0454(19) Uani 0.636(15) 1 d D P A 2
H6BA H 1.0492 0.1919 0.9748 0.055 Uiso 0.636(15) 1 calc R P A 2
H6BB H 1.0661 0.0249 1.0236 0.055 Uiso 0.636(15) 1 calc R P A 2
C7 C 0.9585(3) 0.1705(5) 1.1039(2) 0.0529(9) Uani 1 1 d D . . .
C8 C 0.8332(3) 0.2397(3) 1.0974(2) 0.0314(6) Uani 1 1 d . . . .
C9 C 0.8100(3) 0.3182(4) 1.1842(2) 0.0460(8) Uani 1 1 d . . . .
H9 H 0.7264 0.3665 1.1806 0.055 Uiso 1 1 calc R . . .
C10 C 0.9085(3) 0.3263(4) 1.2761(2) 0.0539(9) Uani 1 1 d . . . .
H10 H 0.8909 0.3793 1.3340 0.065 Uiso 1 1 calc R . . .
C11 C 1.0320(3) 0.2565(5) 1.2823(2) 0.0532(9) Uani 1 1 d . . . .
H11 H 1.0983 0.2605 1.3445 0.064 Uiso 1 1 calc R . . .
C12 C 1.0567(3) 0.1818(5) 1.1973(3) 0.0633(11) Uani 1 1 d . . . .
H12 H 1.1417 0.1367 1.2012 0.076 Uiso 1 1 calc R . . .
C13 C 0.4040(3) 0.3235(3) 0.8648(2) 0.0344(6) Uani 1 1 d . . . .
C14 C 0.3158(3) 0.3099(4) 0.7550(2) 0.0350(7) Uani 1 1 d . . . .
H14 H 0.3611 0.2399 0.7143 0.042 Uiso 1 1 calc R . . .
C15 C 0.2979(3) 0.4659(4) 0.6994(2) 0.0486(8) Uani 1 1 d . . . .
H15A H 0.2558 0.5376 0.7401 0.058 Uiso 1 1 calc R . . .
H15B H 0.3866 0.5065 0.6956 0.058 Uiso 1 1 calc R . . .
C16 C 0.2098(4) 0.4530(5) 0.5886(3) 0.0626(11) Uani 1 1 d . . . .
H16A H 0.1951 0.5550 0.5576 0.075 Uiso 1 1 calc R . . .
H16B H 0.2573 0.3918 0.5454 0.075 Uiso 1 1 calc R . . .
C17 C 0.0741(3) 0.3796(5) 0.5889(3) 0.0625(11) Uani 1 1 d . . . .
H17A H 0.0212 0.4480 0.6235 0.075 Uiso 1 1 calc R . . .
H17B H 0.0243 0.3649 0.5168 0.075 Uiso 1 1 calc R . . .
C18 C 0.0909(3) 0.2266(5) 0.6448(3) 0.0606(10) Uani 1 1 d . . . .
H18A H 0.1357 0.1547 0.6062 0.073 Uiso 1 1 calc R . . .
H18B H 0.0018 0.1851 0.6468 0.073 Uiso 1 1 calc R . . .
C19 C 0.1752(3) 0.2432(5) 0.7572(2) 0.0501(8) Uani 1 1 d . . . .
H19A H 0.1857 0.1432 0.7914 0.060 Uiso 1 1 calc R . . .
H19B H 0.1284 0.3109 0.7971 0.060 Uiso 1 1 calc R . . .
O3 O 0.5137(2) 0.2382(4) 0.53744(16) 0.0709(8) Uani 1 1 d . . . .
O4 O 0.7178(2) 0.3434(4) 0.55284(17) 0.0750(9) Uani 1 1 d . . . .
H4 H 0.7323 0.3000 0.6102 0.113 Uiso 1 1 calc GR . . .
O5 O 0.4697(3) 0.4852(3) 0.18227(17) 0.0578(7) Uani 1 1 d . . . .
O6 O 0.3810(3) 0.2527(3) 0.14438(16) 0.0569(6) Uani 1 1 d . . . .
H6 H 0.3821 0.2787 0.0839 0.085 Uiso 1 1 calc GR . . .
O7 O 0.3818(2) 0.1810(3) 0.33448(16) 0.0528(6) Uani 1 1 d . . . .
H7 H 0.3897 0.1608 0.3971 0.079 Uiso 1 1 calc GR . . .
C20 C 0.5967(3) 0.3069(4) 0.4997(2) 0.0475(8) Uani 1 1 d . . . .
C21 C 0.5743(3) 0.3565(4) 0.3869(2) 0.0461(8) Uani 1 1 d . . . .
H21A H 0.6368 0.3001 0.3534 0.055 Uiso 1 1 calc R . . .
H21B H 0.5965 0.4652 0.3848 0.055 Uiso 1 1 calc R . . .
C22 C 0.4302(3) 0.3317(4) 0.3239(2) 0.0393(7) Uani 1 1 d . . . .
H22 H 0.3697 0.4050 0.3486 0.047 Uiso 1 1 calc R . . .
C23 C 0.4279(3) 0.3658(4) 0.2093(2) 0.0395(7) Uani 1 1 d . . . .

loop_
_atom_site_aniso_label
_atom_site_aniso_U_11
_atom_site_aniso_U_22
_atom_site_aniso_U_33
_atom_site_aniso_U_23
_atom_site_aniso_U_13
_atom_site_aniso_U_12
O1 0.0466(13) 0.150(3) 0.0307(12) 0.0062(15) 0.0117(10) 0.0296(17)
O2 0.0408(11) 0.0830(17) 0.0284(10) 0.0010(11) 0.0068(9) 0.0051(12)
N1 0.0310(12) 0.0473(15) 0.0240(12) 0.0000(11) 0.0005(10) 0.0031(12)
N2 0.0369(13) 0.0546(16) 0.0285(12) -0.0038(12) 0.0024(10) 0.0121(12)
C1 0.0362(15) 0.055(2) 0.0292(14) 0.0081(15) 0.0044(12) 0.0002(15)
C2 0.0304(14) 0.070(2) 0.0265(15) -0.0024(15) 0.0032(12) 0.0005(15)
C3 0.0304(13) 0.0381(16) 0.0246(13) -0.0001(12) 0.0037(11) -0.0021(13)
C4 0.0340(14) 0.0459(17) 0.0276(14) -0.0035(13) -0.0014(12) 0.0048(14)
C5A 0.043(8) 0.067(12) 0.044(7) 0.008(7) 0.012(6) 0.018(7)
C6A 0.053(9) 0.095(11) 0.042(6) 0.020(7) 0.019(6) 0.037(8)
C5B 0.048(5) 0.045(5) 0.037(4) -0.005(3) 0.009(3) 0.008(3)
C6B 0.036(3) 0.064(4) 0.037(3) 0.004(3) 0.012(3) 0.010(3)
C7 0.0455(18) 0.073(2) 0.0362(17) -0.0061(17) 0.0001(15) 0.0187(18)
C8 0.0312(13) 0.0341(15) 0.0264(14) 0.0058(12) 0.0007(11) -0.0028(13)
C9 0.0407(15) 0.060(2) 0.0332(16) -0.0050(15) -0.0008(13) 0.0089(16)
C10 0.0567(19) 0.065(2) 0.0329(16) -0.0095(17) -0.0050(14) 0.005(2)
C11 0.0414(17) 0.073(2) 0.0364(18) 0.0023(17) -0.0109(14) -0.0023(18)
C12 0.0414(18) 0.098(3) 0.044(2) 0.001(2) -0.0040(16) 0.022(2)
C13 0.0372(14) 0.0382(16) 0.0264(14) -0.0001(12) 0.0037(12) 0.0064(14)
C14 0.0332(14) 0.0431(17) 0.0273(14) -0.0023(13) 0.0035(12) 0.0018(14)
C15 0.0436(18) 0.054(2) 0.0420(18) 0.0107(15) -0.0037(15) 0.0016(16)
C16 0.054(2) 0.084(3) 0.042(2) 0.0175(19) -0.0076(17) 0.008(2)
C17 0.0426(18) 0.095(3) 0.0403(19) -0.003(2) -0.0115(15) 0.016(2)
C18 0.0392(18) 0.085(3) 0.052(2) -0.013(2) -0.0018(16) -0.008(2)
C19 0.0393(16) 0.063(2) 0.0448(18) -0.0002(17) 0.0026(14) -0.0062(17)
O3 0.0580(14) 0.123(2) 0.0307(12) 0.0092(15) 0.0063(11) -0.0171(17)
O4 0.0475(13) 0.139(3) 0.0341(13) 0.0094(17) -0.0002(11) -0.0153(17)
O5 0.0823(17) 0.0498(14) 0.0385(13) 0.0058(11) 0.0069(12) -0.0012(14)
O6 0.0783(16) 0.0629(15) 0.0277(11) -0.0025(11) 0.0074(11) -0.0146(14)
O7 0.0597(14) 0.0636(15) 0.0316(11) 0.0064(11) 0.0024(11) -0.0112(12)
C20 0.0417(16) 0.072(2) 0.0284(15) -0.0030(15) 0.0054(14) 0.0033(18)
C21 0.0496(17) 0.057(2) 0.0306(15) 0.0003(15) 0.0065(13) -0.0031(17)
C22 0.0426(15) 0.0456(19) 0.0298(14) 0.0000(14) 0.0077(12) 0.0081(16)
C23 0.0400(15) 0.0458(19) 0.0303(15) 0.0028(14) 0.0025(13) 0.0094(15)

loop_
_atom_type_symbol
_atom_type_description
_atom_type_scat_dispersion_real
_atom_type_scat_dispersion_imag
_atom_type_scat_source
C C 0.0033 0.0016 'International Tables Vol C Tables 4.2.6.8 and 6.1.1.4'
H H 0.0000 0.0000 'International Tables Vol C Tables 4.2.6.8 and 6.1.1.4'
N N 0.0061 0.0033 'International Tables Vol C Tables 4.2.6.8 and 6.1.1.4'
O O 0.0106 0.0060 'International Tables Vol C Tables 4.2.6.8 and 6.1.1.4'

loop_
_geom_angle_atom_site_label_1
_geom_angle_atom_site_label_2
_geom_angle_atom_site_label_3
_geom_angle
C4 N1 C1 111.6(2)
C13 N1 C1 125.6(2)
C13 N1 C4 122.5(2)
C2 N2 C3 123.7(2)
C2 N2 C5A 112.4(6)
C2 N2 C5B 122.8(4)
C3 N2 C5A 123.5(6)
C3 N2 C5B 111.2(5)
N1 C1 H1A 108.9
N1 C1 H1B 108.9
N1 C1 C2 113.2(2)
H1A C1 H1B 107.8
C2 C1 H1A 108.9
C2 C1 H1B 108.9
O1 C2 N2 121.5(3)
O1 C2 C1 117.7(3)
N2 C2 C1 120.8(2)
N2 C3 H3 108.0
N2 C3 C4 110.0(2)
N2 C3 C8 109.6(2)
C4 C3 H3 108.0
C4 C3 C8 113.0(2)
C8 C3 H3 108.0
N1 C4 C3 109.4(2)
N1 C4 H4A 109.8
N1 C4 H4B 109.8
C3 C4 H4A 109.8
C3 C4 H4B 109.8
H4A C4 H4B 108.2
N2 C5A H5AA 110.3
N2 C5A H5AB 110.3
H5AA C5A H5AB 108.5
C6A C5A N2 107.3(12)
C6A C5A H5AA 110.3
C6A C5A H5AB 110.3
C5A C6A H6AA 110.1
C5A C6A H6AB 110.1
C5A C6A C7 108.2(13)
H6AA C6A H6AB 108.4
C7 C6A H6AA 110.1
C7 C6A H6AB 110.1
N2 C5B H5BA 110.3
N2 C5B H5BB 110.3
N2 C5B C6B 107.3(7)
H5BA C5B H5BB 108.5
C6B C5B H5BA 110.3
C6B C5B H5BB 110.3
C5B C6B H6BA 110.2
C5B C6B H6BB 110.2
C5B C6B C7 107.4(7)
H6BA C6B H6BB 108.5
C7 C6B H6BA 110.2
C7 C6B H6BB 110.2
C8 C7 C6A 112.3(6)
C8 C7 C6B 121.6(3)
C8 C7 C12 119.2(3)
C12 C7 C6A 124.6(5)
C12 C7 C6B 118.0(3)
C7 C8 C3 120.7(2)
C9 C8 C3 120.7(2)
C9 C8 C7 118.6(3)
C8 C9 H9 119.4
C10 C9 C8 121.1(3)
C10 C9 H9 119.4
C9 C10 H10 120.0
C11 C10 C9 120.0(3)
C11 C10 H10 120.0
C10 C11 H11 120.3
C12 C11 C10 119.4(3)
C12 C11 H11 120.3
C7 C12 H12 119.1
C11 C12 C7 121.8(3)
C11 C12 H12 119.1
O2 C13 N1 120.9(2)
O2 C13 C14 120.7(2)
N1 C13 C14 118.4(2)
C13 C14 H14 108.3
C13 C14 C15 111.3(2)
C13 C14 C19 111.5(2)
C15 C14 H14 108.3
C15 C14 C19 109.2(3)
C19 C14 H14 108.3
C14 C15 H15A 109.3
C14 C15 H15B 109.3
H15A C15 H15B 108.0
C16 C15 C14 111.6(3)
C16 C15 H15A 109.3
C16 C15 H15B 109.3
C15 C16 H16A 109.3
C15 C16 H16B 109.3
H16A C16 H16B 107.9
C17 C16 C15 111.7(3)
C17 C16 H16A 109.3
C17 C16 H16B 109.3
C16 C17 H17A 109.3
C16 C17 H17B 109.3
H17A C17 H17B 108.0
C18 C17 C16 111.5(3)
C18 C17 H17A 109.3
C18 C17 H17B 109.3
C17 C18 H18A 109.4
C17 C18 H18B 109.4
C17 C18 C19 111.1(3)
H18A C18 H18B 108.0
C19 C18 H18A 109.4
C19 C18 H18B 109.4
C14 C19 H19A 109.7
C14 C19 H19B 109.7
C18 C19 C14 109.9(3)
C18 C19 H19A 109.7
C18 C19 H19B 109.7
H19A C19 H19B 108.2
C20 O4 H4 109.5
C23 O6 H6 109.5
C22 O7 H7 109.5
O3 C20 O4 123.4(3)
O3 C20 C21 124.6(3)
O4 C20 C21 112.0(3)
C20 C21 H21A 108.7
C20 C21 H21B 108.7
C20 C21 C22 114.3(3)
H21A C21 H21B 107.6
C22 C21 H21A 108.7
C22 C21 H21B 108.7
O7 C22 C21 112.8(3)
O7 C22 H22 108.5
O7 C22 C23 110.2(3)
C21 C22 H22 108.5
C23 C22 C21 108.2(2)
C23 C22 H22 108.5
O5 C23 O6 123.8(3)
O5 C23 C22 121.7(3)
O6 C23 C22 114.4(3)

loop_
_geom_bond_atom_site_label_1
_geom_bond_atom_site_label_2
_geom_bond_distance
O1 C2 1.245(3)
O2 C13 1.240(3)
N1 C1 1.450(3)
N1 C4 1.450(3)
N1 C13 1.343(3)
N2 C2 1.324(4)
N2 C3 1.468(3)
N2 C5A 1.496(16)
N2 C5B 1.488(9)
C1 H1A 0.9700
C1 H1B 0.9700
C1 C2 1.493(4)
C3 H3 0.9800
C3 C4 1.517(4)
C3 C8 1.523(3)
C4 H4A 0.9700
C4 H4B 0.9700
C5A H5AA 0.9700
C5A H5AB 0.9700
C5A C6A 1.491(17)
C6A H6AA 0.9700
C6A H6AB 0.9700
C6A C7 1.520(7)
C5B H5BA 0.9700
C5B H5BB 0.9700
C5B C6B 1.512(10)
C6B H6BA 0.9700
C6B H6BB 0.9700
C6B C7 1.539(8)
C7 C8 1.380(4)
C7 C12 1.392(5)
C8 C9 1.380(4)
C9 H9 0.9300
C9 C10 1.378(4)
C10 H10 0.9300
C10 C11 1.367(5)
C11 H11 0.9300
C11 C12 1.350(5)
C12 H12 0.9300
C13 C14 1.513(4)
C14 H14 0.9800
C14 C15 1.526(4)
C14 C19 1.532(4)
C15 H15A 0.9700
C15 H15B 0.9700
C15 C16 1.523(4)
C16 H16A 0.9700
C16 H16B 0.9700
C16 C17 1.505(5)
C17 H17A 0.9700
C17 H17B 0.9700
C17 C18 1.505(6)
C18 H18A 0.9700
C18 H18B 0.9700
C18 C19 1.528(4)
C19 H19A 0.9700
C19 H19B 0.9700
O3 C20 1.212(4)
O4 H4 0.8200
O4 C20 1.301(4)
O5 C23 1.199(4)
O6 H6 0.8200
O6 C23 1.313(4)
O7 H7 0.8200
O7 C22 1.411(4)
C20 C21 1.497(4)
C21 H21A 0.9700
C21 H21B 0.9700
C21 C22 1.517(4)
C22 H22 0.9800
C22 C23 1.514(4)

loop_
_geom_torsion_atom_site_label_1
_geom_torsion_atom_site_label_2
_geom_torsion_atom_site_label_3
_geom_torsion_atom_site_label_4
_geom_torsion
O2 C13 C14 C15 106.9(3)
O2 C13 C14 C19 -15.2(4)
N1 C1 C2 O1 168.4(3)
N1 C1 C2 N2 -11.8(4)
N1 C13 C14 C15 -70.9(3)
N1 C13 C14 C19 167.0(3)
N2 C3 C4 N1 50.3(3)
N2 C3 C8 C7 -24.5(4)
N2 C3 C8 C9 157.8(3)
N2 C5A C6A C7 -58(2)
N2 C5B C6B C7 57.0(10)
C1 N1 C4 C3 -65.1(3)
C1 N1 C13 O2 174.2(3)
C1 N1 C13 C14 -7.9(4)
C2 N2 C3 C4 -18.9(4)
C2 N2 C3 C8 -143.7(3)
C2 N2 C5A C6A -174.5(12)
C2 N2 C5B C6B 123.5(7)
C3 N2 C2 O1 179.4(3)
C3 N2 C2 C1 -0.4(5)
C3 N2 C5A C6A 13(2)
C3 N2 C5B C6B -73.1(9)
C3 C8 C9 C10 177.0(3)
C4 N1 C1 C2 44.7(4)
C4 N1 C13 O2 1.9(4)
C4 N1 C13 C14 179.8(3)
C4 C3 C8 C7 -147.5(3)
C4 C3 C8 C9 34.7(4)
C5A N2 C2 O1 7.0(11)
C5A N2 C2 C1 -172.7(10)
C5A N2 C3 C4 152.6(11)
C5A N2 C3 C8 27.8(11)
C5A C6A C7 C8 63.5(16)
C5A C6A C7 C12 -139.3(11)
C6A C7 C8 C3 -19.1(8)
C6A C7 C8 C9 158.7(7)
C6A C7 C12 C11 -154.6(9)
C5B N2 C2 O1 -19.2(6)
C5B N2 C2 C1 161.0(5)
C5B N2 C3 C4 177.8(4)
C5B N2 C3 C8 53.0(4)
C5B C6B C7 C8 -31.3(10)
C5B C6B C7 C12 161.5(6)
C6B C7 C8 C3 15.2(6)
C6B C7 C8 C9 -167.0(5)
C6B C7 C12 C11 168.7(5)
C7 C8 C9 C10 -0.8(5)
C8 C3 C4 N1 173.1(2)
C8 C7 C12 C11 1.1(6)
C8 C9 C10 C11 0.3(6)
C9 C10 C11 C12 0.9(6)
C10 C11 C12 C7 -1.6(6)
C12 C7 C8 C3 -177.7(3)
C12 C7 C8 C9 0.1(5)
C13 N1 C1 C2 -128.3(3)
C13 N1 C4 C3 108.1(3)
C13 C14 C15 C16 179.7(3)
C13 C14 C19 C18 -178.2(3)
C14 C15 C16 C17 54.8(4)
C15 C14 C19 C18 58.4(4)
C15 C16 C17 C18 -53.9(4)
C16 C17 C18 C19 56.1(4)
C17 C18 C19 C14 -58.7(4)
C19 C14 C15 C16 -56.9(4)
O3 C20 C21 C22 7.3(5)
O4 C20 C21 C22 -174.1(3)
O7 C22 C23 O5 -177.0(3)
O7 C22 C23 O6 0.9(4)
C20 C21 C22 O7 -50.1(4)
C20 C21 C22 C23 -172.3(3)
C21 C22 C23 O5 -53.3(4)
C21 C22 C23 O6 124.6(3)
